data_4083281
loop_
_publ_author_name
'Milde, Bianca'
'Packheiser, Rico'
'Hildebrandt, Stefanie'
'Schaarschmidt, Dieter'
'R\"uffer, Tobias'
'Lang, Heinrich'

_publ_section_title
;
 Imidazole Phosphines: Synthesis, Reaction Chemistry, and Their Use in
 SuzukiC,CCross-Coupling Reactions
;
_journal_issue 9
_journal_name_full Organometallics
_journal_page_first 3661
_journal_paper_doi 10.1021/om300145d
_journal_volume 31
_journal_year 2012
_chemical_formula_moiety 'C62 H52 Cl4 N4 O4 P4 Pd2'
_chemical_formula_sum 'C62 H52 Cl4 N4 O4 P4 Pd2'
_chemical_formula_weight 1395.56
_chemical_name_systematic
;
 ?
;
_space_group_IT_number 14
_symmetry_cell_setting monoclinic
_symmetry_space_group_name_Hall '-P 2ybc'
_symmetry_space_group_name_H-M 'P 1 21/c 1'
_atom_sites_solution_hydrogens geom
_atom_sites_solution_primary direct
_atom_sites_solution_secondary difmap
_audit_creation_method SHELXL-97
_cell_angle_alpha 90.00
_cell_angle_beta 109.351(9)
_cell_angle_gamma 90.00
_cell_formula_units_Z 2
_cell_length_a 13.4466(9)
_cell_length_b 19.1778(10)
_cell_length_c 12.0298(11)
_cell_measurement_reflns_used 4240
_cell_measurement_temperature 110
_cell_measurement_theta_max 25.9995
_cell_measurement_theta_min 2.8926
_cell_volume 2926.9(4)
_computing_cell_refinement
;
CrysAlisPro, Oxford Diffraction Ltd.,
Version 1.171.33.64 (release 22-03-2010 CrysAlis171 .NET)
(compiled Mar 22 2010,13:57:49)
;
_computing_data_collection
;
CrysAlisPro, Oxford Diffraction Ltd.,
Version 1.171.33.64 (release 22-03-2010 CrysAlis171 .NET)
(compiled Mar 22 2010,13:57:49)
;
_computing_data_reduction
;
CrysAlisPro, Oxford Diffraction Ltd.,
Version 1.171.33.64 (release 22-03-2010 CrysAlis171 .NET)
(compiled Mar 22 2010,13:57:49)
;
_computing_structure_refinement 'SHELXL-97 (Sheldrick, 1997)'
_computing_structure_solution 'SHELXS-97 (Sheldrick, 1990)'
_diffrn_ambient_temperature 110
_diffrn_measured_fraction_theta_full 0.991
_diffrn_measured_fraction_theta_max 0.991
_diffrn_measurement_device_type 'Oxford Gemini S'
_diffrn_measurement_method '\w scans'
_diffrn_radiation_monochromator graphite
_diffrn_radiation_source 'fine-focus sealed tube'
_diffrn_radiation_type MoK\a
_diffrn_radiation_wavelength 0.71073
_diffrn_reflns_av_R_equivalents 0.0806
_diffrn_reflns_av_sigmaI/netI 0.2120
_diffrn_reflns_limit_h_max 16
_diffrn_reflns_limit_h_min -16
_diffrn_reflns_limit_k_max 17
_diffrn_reflns_limit_k_min -23
_diffrn_reflns_limit_l_max 12
_diffrn_reflns_limit_l_min -14
_diffrn_reflns_number 18636
_diffrn_reflns_theta_full 26.06
_diffrn_reflns_theta_max 26.06
_diffrn_reflns_theta_min 2.90
_diffrn_standards_decay_% 0
_diffrn_standards_interval_count 50
_diffrn_standards_interval_time 10
_diffrn_standards_number 2
_exptl_absorpt_coefficient_mu 0.958
_exptl_absorpt_correction_T_max 1.00000
_exptl_absorpt_correction_T_min 0.80718
_exptl_absorpt_correction_type multi-scan
_exptl_absorpt_process_details
;
CrysAlisPro, Oxford Diffraction Ltd.,
Version 1.171.33.64 (release 22-03-2010 CrysAlis171 .NET)
(compiled Mar 22 2010,13:57:49)
Empirical absorption correction using spherical harmonics,
 implemented in SCALE3 ABSPACK scaling algorithm.
;
_exptl_crystal_colour yellow
_exptl_crystal_density_diffrn 1.583
_exptl_crystal_density_method 'not measured'
_exptl_crystal_description block
_exptl_crystal_F_000 1408
_exptl_crystal_size_max 0.15
_exptl_crystal_size_mid 0.10
_exptl_crystal_size_min 0.03
_refine_diff_density_max 0.813
_refine_diff_density_min -0.444
_refine_diff_density_rms 0.083
_refine_ls_extinction_method none
_refine_ls_goodness_of_fit_ref 0.687
_refine_ls_hydrogen_treatment constr
_refine_ls_matrix_type full
_refine_ls_number_parameters 325
_refine_ls_number_reflns 5733
_refine_ls_number_restraints 0
_refine_ls_restrained_S_all 0.687
_refine_ls_R_factor_all 0.1066
_refine_ls_R_factor_gt 0.0375
_refine_ls_shift/su_max 0.001
_refine_ls_shift/su_mean 0.000
_refine_ls_structure_factor_coef Fsqd
_refine_ls_weighting_details 'calc w=1/[\s^2^(Fo^2^)+(0.0186P)^2^+0.0000P] where P=(Fo^2^+2Fc^2^)/3'
_refine_ls_weighting_scheme calc
_refine_ls_wR_factor_gt 0.0573
_refine_ls_wR_factor_ref 0.0627
_reflns_number_gt 2660
_reflns_number_total 5733
_reflns_threshold_expression >2sigma(I)
_cod_data_source_file exp_105.cif
_cod_data_source_block exp_105
_cod_original_sg_symbol_H-M 'P1 21/c 1'
_cod_database_code 4083281

loop_
_symmetry_equiv_pos_as_xyz
'x, y, z'
'-x, y+1/2, -z+1/2'
'-x, -y, -z'
'x, -y-1/2, z-1/2'

loop_
_atom_site_label
_atom_site_type_symbol
_atom_site_fract_x
_atom_site_fract_y
_atom_site_fract_z
_atom_site_U_iso_or_equiv
_atom_site_adp_type
_atom_site_occupancy
_atom_site_symmetry_multiplicity
_atom_site_calc_flag
_atom_site_refinement_flags
C1 C 1.1635(2) -0.07168(14) 0.91404(19) 0.0238(12) Uani 1 1 d G
C2 C 1.2694(2) -0.06801(14) 0.9823(3) 0.0295(12) Uani 1 1 d G
H2 H 1.3209 -0.0681 0.9464 0.035 Uiso 1 1 calc R
C3 C 1.29835(19) -0.06424(14) 1.1043(2) 0.0353(13) Uani 1 1 d G
H3 H 1.3692 -0.0618 1.1500 0.042 Uiso 1 1 calc R
C4 C 1.2214(3) -0.06414(14) 1.1580(2) 0.0382(14) Uani 1 1 d G
H4 H 1.2407 -0.0616 1.2397 0.046 Uiso 1 1 calc R
C5 C 1.1155(2) -0.06781(14) 1.0898(3) 0.0356(13) Uani 1 1 d G
H5 H 1.0640 -0.0677 1.1257 0.043 Uiso 1 1 calc R
C6 C 1.08656(17) -0.07158(13) 0.9678(3) 0.0310(13) Uani 1 1 d G
H6 H 1.0157 -0.0740 0.9221 0.037 Uiso 1 1 calc R
C7 C 1.1742(2) -0.14289(13) 0.6992(3) 0.0194(11) Uani 1 1 d G
C8 C 1.2466(2) -0.19029(16) 0.7686(2) 0.0353(13) Uani 1 1 d G
H8 H 1.2720 -0.1849 0.8500 0.042 Uiso 1 1 calc R
C9 C 1.2810(2) -0.24570(14) 0.7163(3) 0.0402(14) Uani 1 1 d G
H9 H 1.3294 -0.2774 0.7627 0.048 Uiso 1 1 calc R
C10 C 1.2429(2) -0.25371(13) 0.5946(3) 0.0368(14) Uani 1 1 d G
H10 H 1.2659 -0.2908 0.5595 0.044 Uiso 1 1 calc R
C11 C 1.1705(2) -0.20631(17) 0.5252(2) 0.0327(13) Uani 1 1 d G
H11 H 1.1451 -0.2117 0.4438 0.039 Uiso 1 1 calc R
C12 C 1.1361(2) -0.15090(14) 0.5775(3) 0.0301(13) Uani 1 1 d G
H12 H 1.0877 -0.1192 0.5311 0.036 Uiso 1 1 calc R
C13 C 0.98737(14) -0.07590(15) 0.6904(2) 0.0220(11) Uani 1 1 d G
C14 C 0.9283(2) -0.02543(12) 0.6138(2) 0.0222(11) Uani 1 1 d G
H14 H 0.9606 0.0152 0.6007 0.027 Uiso 1 1 calc R
C15 C 0.82116(19) -0.03569(13) 0.5566(2) 0.0244(10) Uani 1 1 d G
H15 H 0.7817 -0.0019 0.5054 0.029 Uiso 1 1 calc R
C16 C 0.77299(14) -0.09642(15) 0.5761(2) 0.0222(11) Uani 1 1 d G
C17 C 0.8320(2) -0.14690(12) 0.6528(3) 0.0230(11) Uani 1 1 d G
H17 H 0.7998 -0.1875 0.6658 0.028 Uiso 1 1 calc R
C18 C 0.9392(2) -0.13664(13) 0.7099(2) 0.0250(12) Uani 1 1 d G
H18 H 0.9787 -0.1704 0.7612 0.030 Uiso 1 1 calc R
C19 C 0.6004(3) -0.0877(2) 0.6849(4) 0.0336(13) Uani 1 1 d .
H19A H 0.6748 -0.0870 0.7269 0.050 Uiso 1 1 calc R
H19B H 0.5683 -0.1247 0.7149 0.050 Uiso 1 1 calc R
H19C H 0.5700 -0.0439 0.6953 0.050 Uiso 1 1 calc R
C20 C 0.5823(3) -0.0993(2) 0.5595(4) 0.0228(11) Uani 1 1 d .
C21 C 0.4915(3) -0.1070(2) 0.4638(4) 0.0216(11) Uani 1 1 d .
C22 C 0.3831(3) -0.1059(2) 0.4646(4) 0.0343(13) Uani 1 1 d .
H22A H 0.3354 -0.1108 0.3855 0.052 Uiso 1 1 calc R
H22B H 0.3699 -0.0625 0.4969 0.052 Uiso 1 1 calc R
H22C H 0.3728 -0.1437 0.5119 0.052 Uiso 1 1 calc R
C23 C 0.6187(3) -0.1200(2) 0.3934(4) 0.0207(11) Uani 1 1 d .
C24 C 0.6067(3) -0.1549(2) 0.1596(4) 0.0266(12) Uani 1 1 d .
C25 C 0.5758(3) -0.1145(2) 0.0650(4) 0.0221(11) Uani 1 1 d .
H25 H 0.5941 -0.0681 0.0612 0.027 Uiso 1 1 calc R
C26 C 0.5112(4) -0.1539(3) -0.0274(5) 0.0374(14) Uani 1 1 d .
H26 H 0.4785 -0.1388 -0.1044 0.045 Uiso 1 1 calc R
C27 C 0.5048(4) -0.2153(3) 0.0129(6) 0.0582(19) Uani 1 1 d .
H27 H 0.4669 -0.2522 -0.0314 0.070 Uiso 1 1 calc R
C28 C 0.7695(3) -0.2103(2) 0.3647(4) 0.0225(11) Uani 1 1 d .
C29 C 0.8719(4) -0.2260(2) 0.4081(4) 0.0319(13) Uani 1 1 d .
H29 H 0.9270 -0.1996 0.3997 0.038 Uiso 1 1 calc R
C30 C 0.8813(4) -0.2897(3) 0.4686(4) 0.0380(14) Uani 1 1 d .
H30 H 0.9432 -0.3140 0.5061 0.046 Uiso 1 1 calc R
C31 C 0.7845(4) -0.3083(3) 0.4618(5) 0.0441(15) Uani 1 1 d .
H31 H 0.7680 -0.3483 0.4959 0.053 Uiso 1 1 calc R
N1 N 0.6629(2) -0.10727(17) 0.5139(3) 0.0189(9) Uani 1 1 d .
N2 N 0.5151(3) -0.12128(17) 0.3632(3) 0.0258(10) Uani 1 1 d .
O1 O 0.5633(3) -0.21854(18) 0.1330(4) 0.0706(13) Uani 1 1 d .
O2 O 0.7125(2) -0.26096(16) 0.3981(3) 0.0411(9) Uani 1 1 d .
P1 P 1.12976(9) -0.06560(6) 0.75624(11) 0.0224(3) Uani 1 1 d .
P2 P 0.69795(9) -0.13303(6) 0.30052(11) 0.0236(3) Uani 1 1 d .
Cl1 Cl 1.08001(9) 0.10177(6) 0.76208(11) 0.0332(3) Uani 1 1 d .
Cl2 Cl 1.35443(8) -0.02763(6) 0.72632(10) 0.0292(3) Uani 1 1 d .
Pd1 Pd 1.20857(3) 0.036199(18) 0.72453(3) 0.02325(11) Uani 1 1 d .

loop_
_atom_site_aniso_label
_atom_site_aniso_U_11
_atom_site_aniso_U_22
_atom_site_aniso_U_33
_atom_site_aniso_U_23
_atom_site_aniso_U_13
_atom_site_aniso_U_12
C1 0.025(3) 0.024(3) 0.020(3) 0.006(2) 0.004(2) 0.006(2)
C2 0.021(3) 0.044(3) 0.022(3) 0.005(3) 0.005(2) 0.011(2)
C3 0.036(3) 0.041(3) 0.022(3) -0.003(3) 0.000(3) 0.003(3)
C4 0.061(4) 0.036(3) 0.016(3) -0.004(2) 0.010(3) 0.002(3)
C5 0.048(3) 0.036(3) 0.034(4) 0.004(3) 0.029(3) 0.003(3)
C6 0.030(3) 0.028(3) 0.033(3) 0.006(3) 0.008(3) 0.009(2)
C7 0.019(2) 0.030(3) 0.012(3) 0.003(2) 0.008(2) 0.002(2)
C8 0.039(3) 0.041(3) 0.026(3) 0.000(3) 0.010(3) 0.006(3)
C9 0.056(4) 0.032(3) 0.025(3) 0.001(3) 0.004(3) 0.014(3)
C10 0.040(3) 0.030(3) 0.044(4) -0.005(3) 0.019(3) 0.005(3)
C11 0.031(3) 0.050(3) 0.021(3) -0.007(3) 0.014(3) -0.010(3)
C12 0.025(3) 0.037(3) 0.027(3) -0.006(3) 0.006(3) 0.007(2)
C13 0.025(3) 0.027(3) 0.015(3) -0.005(2) 0.007(2) -0.004(2)
C14 0.018(2) 0.027(3) 0.022(3) -0.002(2) 0.007(2) -0.002(2)
C15 0.025(2) 0.032(3) 0.015(2) 0.004(3) 0.005(2) 0.003(3)
C16 0.023(3) 0.034(3) 0.012(3) -0.009(2) 0.010(2) 0.006(2)
C17 0.020(2) 0.026(3) 0.023(3) 0.000(2) 0.007(2) -0.002(2)
C18 0.020(2) 0.028(3) 0.025(3) 0.000(2) 0.005(2) 0.007(2)
C19 0.020(3) 0.056(3) 0.028(3) -0.005(3) 0.012(2) -0.002(2)
C20 0.024(3) 0.020(3) 0.024(3) -0.001(2) 0.008(2) 0.002(2)
C21 0.022(3) 0.018(3) 0.028(3) -0.005(2) 0.012(2) -0.005(2)
C22 0.027(3) 0.053(3) 0.023(3) -0.006(3) 0.008(2) 0.001(3)
C23 0.019(2) 0.021(3) 0.020(3) 0.003(2) 0.005(2) 0.005(2)
C24 0.018(3) 0.023(3) 0.038(4) -0.006(3) 0.010(2) -0.007(2)
C25 0.022(3) 0.017(3) 0.026(3) 0.008(2) 0.006(2) -0.011(2)
C26 0.035(3) 0.057(4) 0.020(3) 0.010(3) 0.009(3) 0.017(3)
C27 0.055(4) 0.042(4) 0.048(4) -0.025(4) -0.022(3) 0.004(3)
C28 0.025(3) 0.024(3) 0.021(3) -0.004(2) 0.011(2) 0.000(2)
C29 0.031(3) 0.026(3) 0.037(4) 0.001(3) 0.009(3) 0.010(3)
C30 0.042(3) 0.036(3) 0.034(4) -0.001(3) 0.010(3) 0.016(3)
C31 0.048(4) 0.045(3) 0.038(4) 0.023(3) 0.013(3) 0.006(3)
N1 0.0099(19) 0.024(2) 0.021(2) 0.0027(19) 0.0036(18) 0.0022(17)
N2 0.017(2) 0.029(2) 0.030(3) 0.002(2) 0.0064(19) -0.0019(19)
O1 0.086(3) 0.045(2) 0.052(3) 0.002(2) -0.015(2) 0.003(2)
O2 0.0327(19) 0.038(2) 0.049(3) 0.0112(19) 0.0088(19) 0.0033(18)
P1 0.0165(6) 0.0305(7) 0.0194(8) 0.0012(6) 0.0049(6) 0.0031(6)
P2 0.0189(6) 0.0300(7) 0.0214(8) 0.0014(7) 0.0060(6) 0.0016(6)
Cl1 0.0262(6) 0.0373(7) 0.0413(9) -0.0106(7) 0.0180(6) -0.0004(6)
Cl2 0.0204(6) 0.0365(7) 0.0317(7) 0.0053(7) 0.0101(5) 0.0060(6)
Pd1 0.01841(17) 0.0312(2) 0.0203(2) -0.0003(2) 0.00670(15) 0.0015(2)

loop_
_atom_type_symbol
_atom_type_description
_atom_type_scat_dispersion_real
_atom_type_scat_dispersion_imag
_atom_type_scat_source
C C 0.0033 0.0016 'International Tables Vol C Tables 4.2.6.8 and 6.1.1.4'
H H 0.0000 0.0000 'International Tables Vol C Tables 4.2.6.8 and 6.1.1.4'
N N 0.0061 0.0033 'International Tables Vol C Tables 4.2.6.8 and 6.1.1.4'
O O 0.0106 0.0060 'International Tables Vol C Tables 4.2.6.8 and 6.1.1.4'
P P 0.1023 0.0942 'International Tables Vol C Tables 4.2.6.8 and 6.1.1.4'
Cl Cl 0.1484 0.1585 'International Tables Vol C Tables 4.2.6.8 and 6.1.1.4'
Pd Pd -0.9988 1.0072 'International Tables Vol C Tables 4.2.6.8 and 6.1.1.4'

loop_
_geom_angle_atom_site_label_1
_geom_angle_atom_site_label_2
_geom_angle_atom_site_label_3
_geom_angle
_geom_angle_site_symmetry_3
C2 C1 C6 120.0 .
C2 C1 P1 118.03(18) .
C6 C1 P1 121.53(18) .
C3 C2 C1 120.0 .
C3 C2 H2 120.0 .
C1 C2 H2 120.0 .
C2 C3 C4 120.0 .
C2 C3 H3 120.0 .
C4 C3 H3 120.0 .
C5 C4 C3 120.0 .
C5 C4 H4 120.0 .
C3 C4 H4 120.0 .
C4 C5 C6 120.0 .
C4 C5 H5 120.0 .
C6 C5 H5 120.0 .
C5 C6 C1 120.0 .
C5 C6 H6 120.0 .
C1 C6 H6 120.0 .
C8 C7 C12 120.0 .
C8 C7 P1 124.05(18) .
C12 C7 P1 115.84(18) .
C9 C8 C7 120.0 .
C9 C8 H8 120.0 .
C7 C8 H8 120.0 .
C8 C9 C10 120.0 .
C8 C9 H9 120.0 .
C10 C9 H9 120.0 .
C9 C10 C11 120.0 .
C9 C10 H10 120.0 .
C11 C10 H10 120.0 .
C12 C11 C10 120.0 .
C12 C11 H11 120.0 .
C10 C11 H11 120.0 .
C11 C12 C7 120.0 .
C11 C12 H12 120.0 .
C7 C12 H12 120.0 .
C14 C13 C18 120.0 .
C14 C13 P1 119.94(17) .
C18 C13 P1 119.89(17) .
C15 C14 C13 120.0 .
C15 C14 H14 120.0 .
C13 C14 H14 120.0 .
C14 C15 C16 120.0 .
C14 C15 H15 120.0 .
C16 C15 H15 120.0 .
C15 C16 C17 120.0 .
C15 C16 N1 119.4(2) .
C17 C16 N1 120.6(2) .
C18 C17 C16 120.0 .
C18 C17 H17 120.0 .
C16 C17 H17 120.0 .
C17 C18 C13 120.0 .
C17 C18 H18 120.0 .
C13 C18 H18 120.0 .
C20 C19 H19A 109.5 .
C20 C19 H19B 109.5 .
H19A C19 H19B 109.5 .
C20 C19 H19C 109.5 .
H19A C19 H19C 109.5 .
H19B C19 H19C 109.5 .
N1 C20 C21 104.6(4) .
N1 C20 C19 123.0(4) .
C21 C20 C19 132.4(4) .
N2 C21 C20 110.8(4) .
N2 C21 C22 122.0(4) .
C20 C21 C22 127.0(4) .
C21 C22 H22A 109.5 .
C21 C22 H22B 109.5 .
H22A C22 H22B 109.5 .
C21 C22 H22C 109.5 .
H22A C22 H22C 109.5 .
H22B C22 H22C 109.5 .
N2 C23 N1 109.7(4) .
N2 C23 P2 128.0(4) .
N1 C23 P2 122.3(3) .
C25 C24 O1 109.7(4) .
C25 C24 P2 127.0(4) .
O1 C24 P2 123.2(4) .
C24 C25 C26 107.8(4) .
C24 C25 H25 126.1 .
C26 C25 H25 126.1 .
C27 C26 C25 107.4(5) .
C27 C26 H26 126.3 .
C25 C26 H26 126.3 .
C26 C27 O1 110.2(5) .
C26 C27 H27 124.9 .
O1 C27 H27 124.9 .
C29 C28 O2 109.2(4) .
C29 C28 P2 133.6(4) .
O2 C28 P2 115.9(3) .
C28 C29 C30 107.5(4) .
C28 C29 H29 126.2 .
C30 C29 H29 126.2 .
C31 C30 C29 106.5(5) .
C31 C30 H30 126.7 .
C29 C30 H30 126.7 .
C30 C31 O2 110.8(5) .
C30 C31 H31 124.6 .
O2 C31 H31 124.6 .
C20 N1 C23 108.3(3) .
C20 N1 C16 126.0(3) .
C23 N1 C16 125.4(3) .
C23 N2 C21 106.6(4) .
C24 O1 C27 104.9(4) .
C31 O2 C28 105.9(3) .
C1 P1 C7 110.21(14) .
C1 P1 C13 108.17(14) .
C7 P1 C13 100.19(14) .
C1 P1 Pd1 105.01(10) .
C7 P1 Pd1 113.63(11) .
C13 P1 Pd1 119.49(11) .
C24 P2 C28 108.5(2) .
C24 P2 C23 105.1(2) .
C28 P2 C23 101.0(2) .
C24 P2 Pd1 107.27(17) 3_756
C28 P2 Pd1 118.72(15) 3_756
C23 P2 Pd1 115.33(14) 3_756
Cl1 Pd1 Cl2 168.69(5) .
Cl1 Pd1 P1 90.80(4) .
Cl2 Pd1 P1 89.15(4) .
Cl1 Pd1 P2 93.60(4) 3_756
Cl2 Pd1 P2 86.00(4) 3_756
P1 Pd1 P2 174.81(4) 3_756

loop_
_geom_bond_atom_site_label_1
_geom_bond_atom_site_label_2
_geom_bond_distance
_geom_bond_site_symmetry_2
C1 C2 1.3900 .
C1 C6 1.3900 .
C1 P1 1.803(3) .
C2 C3 1.3900 .
C2 H2 0.9300 .
C3 C4 1.3900 .
C3 H3 0.9300 .
C4 C5 1.3900 .
C4 H4 0.9300 .
C5 C6 1.3900 .
C5 H5 0.9300 .
C6 H6 0.9300 .
C7 C8 1.3900 .
C7 C12 1.3900 .
C7 P1 1.815(3) .
C8 C9 1.3900 .
C8 H8 0.9300 .
C9 C10 1.3900 .
C9 H9 0.9300 .
C10 C11 1.3900 .
C10 H10 0.9300 .
C11 C12 1.3900 .
C11 H11 0.9300 .
C12 H12 0.9300 .
C13 C14 1.3900 .
C13 C18 1.3900 .
C13 P1 1.824(2) .
C14 C15 1.3900 .
C14 H14 0.9300 .
C15 C16 1.3900 .
C15 H15 0.9300 .
C16 C17 1.3900 .
C16 N1 1.435(3) .
C17 C18 1.3900 .
C17 H17 0.9300 .
C18 H18 0.9300 .
C19 C20 1.463(6) .
C19 H19A 0.9600 .
C19 H19B 0.9600 .
C19 H19C 0.9600 .
C20 N1 1.376(5) .
C20 C21 1.381(6) .
C21 N2 1.376(5) .
C21 C22 1.460(5) .
C22 H22A 0.9600 .
C22 H22B 0.9600 .
C22 H22C 0.9600 .
C23 N2 1.319(5) .
C23 N1 1.393(5) .
C23 P2 1.799(4) .
C24 C25 1.324(6) .
C24 O1 1.345(5) .
C24 P2 1.782(5) .
C25 C26 1.386(6) .
C25 H25 0.9300 .
C26 C27 1.287(6) .
C26 H26 0.9300 .
C27 O1 1.399(6) .
C27 H27 0.9300 .
C28 C29 1.334(5) .
C28 O2 1.377(5) .
C28 P2 1.797(4) .
C29 C30 1.408(6) .
C29 H29 0.9300 .
C30 C31 1.325(6) .
C30 H30 0.9300 .
C31 O2 1.363(5) .
C31 H31 0.9300 .
P1 Pd1 2.3125(12) .
P2 Pd1 2.3174(12) 3_756
Cl1 Pd1 2.3003(12) .
Cl2 Pd1 2.3060(11) .
Pd1 P2 2.3174(12) 3_756

loop_
_geom_torsion_atom_site_label_1
_geom_torsion_atom_site_label_2
_geom_torsion_atom_site_label_3
_geom_torsion_atom_site_label_4
_geom_torsion
_geom_torsion_site_symmetry_4
C6 C1 C2 C3 0.0 .
P1 C1 C2 C3 172.5(2) .
C1 C2 C3 C4 0.0 .
C2 C3 C4 C5 0.0 .
C3 C4 C5 C6 0.0 .
C4 C5 C6 C1 0.0 .
C2 C1 C6 C5 0.0 .
P1 C1 C6 C5 -172.2(2) .
C12 C7 C8 C9 0.0 .
P1 C7 C8 C9 -176.0(2) .
C7 C8 C9 C10 0.0 .
C8 C9 C10 C11 0.0 .
C9 C10 C11 C12 0.0 .
C10 C11 C12 C7 0.0 .
C8 C7 C12 C11 0.0 .
P1 C7 C12 C11 176.3(2) .
C18 C13 C14 C15 0.0 .
P1 C13 C14 C15 175.1(2) .
C13 C14 C15 C16 0.0 .
C14 C15 C16 C17 0.0 .
C14 C15 C16 N1 -178.1(3) .
C15 C16 C17 C18 0.0 .
N1 C16 C17 C18 178.1(3) .
C16 C17 C18 C13 0.0 .
C14 C13 C18 C17 0.0 .
P1 C13 C18 C17 -175.1(2) .
N1 C20 C21 N2 1.7(5) .
C19 C20 C21 N2 -176.2(4) .
N1 C20 C21 C22 177.4(4) .
C19 C20 C21 C22 -0.5(8) .
O1 C24 C25 C26 -1.1(5) .
P2 C24 C25 C26 175.2(3) .
C24 C25 C26 C27 0.1(6) .
C25 C26 C27 O1 0.8(6) .
O2 C28 C29 C30 1.7(5) .
P2 C28 C29 C30 167.8(4) .
C28 C29 C30 C31 -1.8(6) .
C29 C30 C31 O2 1.3(6) .
C21 C20 N1 C23 -0.4(4) .
C19 C20 N1 C23 177.7(4) .
C21 C20 N1 C16 172.9(4) .
C19 C20 N1 C16 -9.0(6) .
N2 C23 N1 C20 -1.0(5) .
P2 C23 N1 C20 179.7(3) .
N2 C23 N1 C16 -174.4(3) .
P2 C23 N1 C16 6.3(6) .
C15 C16 N1 C20 -102.9(4) .
C17 C16 N1 C20 78.9(4) .
C15 C16 N1 C23 69.3(4) .
C17 C16 N1 C23 -108.8(4) .
N1 C23 N2 C21 2.0(5) .
P2 C23 N2 C21 -178.7(3) .
C20 C21 N2 C23 -2.3(5) .
C22 C21 N2 C23 -178.3(4) .
C25 C24 O1 C27 1.6(5) .
P2 C24 O1 C27 -175.0(4) .
C26 C27 O1 C24 -1.5(6) .
C30 C31 O2 C28 -0.3(6) .
C29 C28 O2 C31 -0.9(5) .
P2 C28 O2 C31 -169.8(3) .
C2 C1 P1 C7 68.87(17) .
C6 C1 P1 C7 -118.77(16) .
C2 C1 P1 C13 177.49(15) .
C6 C1 P1 C13 -10.2(2) .
C2 C1 P1 Pd1 -53.87(15) .
C6 C1 P1 Pd1 118.48(14) .
C8 C7 P1 C1 -15.5(2) .
C12 C7 P1 C1 168.41(15) .
C8 C7 P1 C13 -129.29(18) .
C12 C7 P1 C13 54.59(18) .
C8 C7 P1 Pd1 102.05(17) .
C12 C7 P1 Pd1 -74.06(15) .
C14 C13 P1 C1 125.39(16) .
C18 C13 P1 C1 -59.47(19) .
C14 C13 P1 C7 -119.25(17) .
C18 C13 P1 C7 55.89(19) .
C14 C13 P1 Pd1 5.47(19) .
C18 C13 P1 Pd1 -179.38(12) .
C25 C24 P2 C28 -146.5(4) .
O1 C24 P2 C28 29.4(4) .
C25 C24 P2 C23 106.1(4) .
O1 C24 P2 C23 -78.0(4) .
C25 C24 P2 Pd1 -17.1(5) 3_756
O1 C24 P2 Pd1 158.8(3) 3_756
C29 C28 P2 C24 125.2(5) .
O2 C28 P2 C24 -69.3(4) .
C29 C28 P2 C23 -124.6(5) .
O2 C28 P2 C23 40.9(4) .
C29 C28 P2 Pd1 2.5(6) 3_756
O2 C28 P2 Pd1 168.0(3) 3_756
N2 C23 P2 C24 -4.3(5) .
N1 C23 P2 C24 174.9(3) .
N2 C23 P2 C28 -117.1(4) .
N1 C23 P2 C28 62.1(4) .
N2 C23 P2 Pd1 113.6(4) 3_756
N1 C23 P2 Pd1 -67.2(4) 3_756
C1 P1 Pd1 Cl1 -76.13(11) .
C7 P1 Pd1 Cl1 163.37(12) .
C13 P1 Pd1 Cl1 45.38(12) .
C1 P1 Pd1 Cl2 92.56(11) .
C7 P1 Pd1 Cl2 -27.95(12) .
C13 P1 Pd1 Cl2 -145.94(12) .
C1 P1 Pd1 P2 71.7(6) 3_756
C7 P1 Pd1 P2 -48.8(6) 3_756
C13 P1 Pd1 P2 -166.8(5) 3_756
